data_2011298
loop_
_publ_author_name
'Barbier, Jacques'
'Park, Hyunsoo'

_publ_section_title
;
 A new orthoborate, Sr~3~Ga~3~(BO~3~)~4~O(OH)
;
_journal_issue 9
_journal_name_full 'Acta Crystallographica Section C'
_journal_page_first 1057
_journal_page_last 1058
_journal_paper_doi 10.1107/S0108270100009021
_journal_volume 56
_journal_year 2000
_chemical_formula_analytical 'B4 Ga3 H O14 Sr3'
_chemical_formula_moiety 'Sr3 Ga3 (BO3 )4 O(OH)'
_chemical_formula_structural 'B4 Ga3 H O14 Sr3'
_chemical_formula_sum 'B4 Ga3 H O14 Sr3'
_chemical_formula_weight 740.27
_chemical_name_common 'strontium gallium borate hydroxide'
_space_group_IT_number 11
_symmetry_cell_setting monoclinic
_symmetry_space_group_name_Hall '-P 2yb'
_symmetry_space_group_name_H-M 'P 1 21/m 1'
_audit_creation_method SHELXL
_cell_angle_alpha 90.00
_cell_angle_beta 105.4140(10)
_cell_angle_gamma 90.00
_cell_formula_units_Z 2
_cell_length_a 4.9084(2)
_cell_length_b 13.6795(7)
_cell_length_c 9.0482(4)
_cell_measurement_reflns_used 15160
_cell_measurement_temperature 299(2)
_cell_measurement_theta_max 36.37
_cell_measurement_theta_min 2.33
_cell_volume 585.68(5)
_computing_cell_refinement 'SAINT (Siemens, 1996)'
_computing_data_collection 'SMART (Siemens, 1996)'
_computing_data_reduction SAINT
_computing_molecular_graphics 'XTALDRAW (Bartelmehs & Downs, 1997)'
_computing_publication_material SHELXL93
_computing_structure_refinement 'SHELXL93 (Sheldrick, 1993)'
_computing_structure_solution 'SHELXS86 (Sheldrick, 1990)'
_diffrn_ambient_temperature 299(2)
_diffrn_detector_area_resol_mean 819.2
_diffrn_measurement_device 'Siemens SMART 1K CCD area detector + Siemens P4 diffractometer'
_diffrn_measurement_method 'area detector'
_diffrn_radiation_monochromator graphite
_diffrn_radiation_source 'rotating anode'
_diffrn_radiation_type MoK\a
_diffrn_radiation_wavelength .71073
_diffrn_reflns_av_R_equivalents .0498
_diffrn_reflns_av_sigmaI/netI .0420
_diffrn_reflns_limit_h_max 8
_diffrn_reflns_limit_h_min -8
_diffrn_reflns_limit_k_max 22
_diffrn_reflns_limit_k_min -18
_diffrn_reflns_limit_l_max 14
_diffrn_reflns_limit_l_min -15
_diffrn_reflns_number 15160
_diffrn_reflns_theta_max 36.37
_diffrn_reflns_theta_min 2.33
_exptl_absorpt_coefficient_mu 20.449
_exptl_absorpt_correction_T_max .360
_exptl_absorpt_correction_T_min .161
_exptl_absorpt_correction_type multi-scan
_exptl_absorpt_process_details '(Sheldrick, 1996)'
_exptl_crystal_colour colourless
_exptl_crystal_density_diffrn 4.198
_exptl_crystal_density_meas ?
_exptl_crystal_description prism
_exptl_crystal_F_000 680
_exptl_crystal_size_max .09
_exptl_crystal_size_mid .08
_exptl_crystal_size_min .05
_refine_diff_density_max .998
_refine_diff_density_min -1.852
_refine_ls_extinction_method none
_refine_ls_goodness_of_fit_all 1.055
_refine_ls_goodness_of_fit_ref 1.119
_refine_ls_hydrogen_treatment refxyz
_refine_ls_matrix_type full
_refine_ls_number_parameters 117
_refine_ls_number_reflns 2835
_refine_ls_number_restraints 0
_refine_ls_restrained_S_all 1.082
_refine_ls_restrained_S_obs 1.119
_refine_ls_R_factor_all .0534
_refine_ls_R_factor_gt .0348
_refine_ls_shift/esd_mean .001
_refine_ls_shift/su_max .040
_refine_ls_structure_factor_coef Fsqd
_refine_ls_weighting_details 'calc  w = 1/[\s^2^(Fo^2^)+(0.0425P)^2^] where P=(Fo^2^+2Fc^2^)/3'
_refine_ls_weighting_scheme calc
_refine_ls_wR_factor_all .0804
_refine_ls_wR_factor_ref .0735
_reflns_number_gt 2232
_reflns_number_total 2838
_reflns_threshold_expression >2sigma(I)
_cod_data_source_file br1297.cif
_cod_data_source_block I
_cod_depositor_comments
;
The following automatic conversions were performed:

'_exptl_crystal_density_meas' value 'not measured' was changed to '?'
- the value is perceived as not measured.

Automatic conversion script
Id: cif_fix_values 3008 2015-01-20 13:52:24Z robertas 
;
_cod_original_sg_symbol_H-M 'P 21/m'
_cod_database_code 2011298
_cod_database_fobs_code 2011298

loop_
_symmetry_equiv_pos_as_xyz
'x, y, z'
'-x, y+1/2, -z'
'-x, -y, -z'
'x, -y-1/2, z'

loop_
_atom_site_aniso_label
_atom_site_aniso_U_11
_atom_site_aniso_U_22
_atom_site_aniso_U_33
_atom_site_aniso_U_12
_atom_site_aniso_U_13
_atom_site_aniso_U_23
Sr1 .01031(13) .01163(12) .01008(12) -.00155(10) .00199(10) -.00006(9)
Sr2 .0099(2) .0127(2) .0154(2) .000 .00224(15) .000
Ga1 .0080(2) .0110(2) .0098(2) .000 .0019(2) .000
Ga2 .0089(2) .01202(14) .00963(15) -.00001(12) .00206(12) .00019(11)
B1 .0093(14) .0108(12) .0080(13) .0006(11) .0013(11) .0013(11)
B2 .013(2) .0118(13) .0108(14) .0009(12) .0036(12) .0000(11)
O1 .0107(11) .0127(9) .0131(10) .0011(8) .0048(8) -.0015(8)
O2 .0140(11) .0182(10) .0102(10) -.0062(9) .0032(8) -.0006(8)
O3 .0092(11) .0255(11) .0105(10) .0013(9) .0019(8) .0002(9)
O4 .0074(15) .0177(14) .0131(15) .000 .0015(12) .000
O5 .0138(12) .0332(14) .0136(11) .0078(11) .0071(9) .0113(10)
O6 .0110(11) .0202(10) .0132(10) -.0029(9) .0003(9) .0059(9)
O7 .035(2) .0132(14) .017(2) .000 .007(2) .000
O8 .0082(10) .0174(10) .0125(10) .0024(8) .0020(8) .0010(8)

loop_
_atom_site_label
_atom_site_fract_x
_atom_site_fract_y
_atom_site_fract_z
_atom_site_U_iso_or_equiv
_atom_site_thermal_displace_type
_atom_site_calc_flag
_atom_site_refinement_flags
_atom_site_occupancy
_atom_site_disorder_group
_atom_site_type_symbol
Sr1 .38534(6) .44853(2) .29571(3) .01081(7) Uani d . 1 . Sr
Sr2 .52609(10) .2500 .62463(5) .01287(9) Uani d S 1 . Sr
Ga1 -.07776(11) .2500 .30908(5) .00971(10) Uani d S 1 . Ga
Ga2 .16202(8) .37189(2) -.13029(4) .01025(8) Uani d . 1 . Ga
B1 .0043(8) .3974(2) .5646(4) .0096(6) Uani d . 1 . B
B2 -.2546(8) .3787(3) .0336(4) .0119(6) Uani d . 1 . B
H -.515(16) .235(7) .225(9) .020 Uiso d P .50 . H
O1 .1115(5) .3469(2) .4602(3) .0119(4) Uani d . 1 . O
O2 .2001(5) .4363(2) .6957(3) .0142(4) Uani d . 1 . O
O3 .4647(5) .3850(2) .0366(3) .0152(4) Uani d . 1 . O
O4 -.4615(7) .2500 .3096(4) .0130(6) Uani d S 1 . O
O5 -.1825(6) .4056(2) -.0994(3) .0195(5) Uani d . 1 . O
O6 -.0533(5) .3488(2) .1587(3) .0153(4) Uani d . 1 . O
O7 .1280(10) .2500 -.2127(4) .0219(8) Uani d S 1 . O
O8 -.2757(5) .4077(2) .5506(3) .0128(4) Uani d . 1 . O

loop_
_atom_type_symbol
_atom_type_description
_atom_type_scat_dispersion_real
_atom_type_scat_dispersion_imag
_atom_type_scat_source
H H .0000 .0000 'International Tables Vol C Tables 4.2.6.8 and 6.1.1.4'
B B .0013 .0007 'International Tables Vol C Tables 4.2.6.8 and 6.1.1.4'
O O .0106 .0060 'International Tables Vol C Tables 4.2.6.8 and 6.1.1.4'
Ga Ga .2307 1.6083 'International Tables Vol C Tables 4.2.6.8 and 6.1.1.4'
Sr Sr -1.5307 3.2498 'International Tables Vol C Tables 4.2.6.8 and 6.1.1.4'

loop_
_geom_angle_atom_site_label_1
_geom_angle_atom_site_label_2
_geom_angle_atom_site_label_3
_geom_angle_site_symmetry_1
_geom_angle_site_symmetry_3
_geom_angle
O8 Sr1 O8 1_655 3_566 81.68(8)
O8 Sr1 O2 1_655 3_666 77.43(8)
O8 Sr1 O2 3_566 3_666 77.87(8)
O8 Sr1 O6 1_655 . 126.01(7)
O8 Sr1 O6 3_566 . 113.65(8)
O2 Sr1 O6 3_666 . 153.95(8)
O8 Sr1 O3 1_655 . 121.68(8)
O8 Sr1 O3 3_566 . 147.82(8)
O2 Sr1 O3 3_666 . 85.73(8)
O6 Sr1 O3 . . 72.40(8)
O8 Sr1 O1 1_655 . 71.34(8)
O8 Sr1 O1 3_566 . 83.45(7)
O2 Sr1 O1 3_666 . 145.53(7)
O6 Sr1 O1 . . 60.51(7)
O3 Sr1 O1 . . 123.08(7)
O8 Sr1 O5 1_655 3_565 144.01(8)
O8 Sr1 O5 3_566 3_565 72.06(8)
O2 Sr1 O5 3_666 3_565 73.39(8)
O6 Sr1 O5 . 3_565 87.67(8)
O3 Sr1 O5 . 3_565 76.82(8)
O1 Sr1 O5 . 3_565 127.46(8)
O8 Sr1 O4 1_655 1_655 69.02(9)
O8 Sr1 O4 3_566 1_655 144.49(9)
O2 Sr1 O4 3_666 1_655 113.11(9)
O6 Sr1 O4 . 1_655 71.88(9)
O3 Sr1 O4 . 1_655 67.58(9)
O1 Sr1 O4 . 1_655 68.75(8)
O5 Sr1 O4 3_565 1_655 142.77(10)
O8 Sr1 O2 1_655 3_566 116.85(7)
O8 Sr1 O2 3_566 3_566 46.05(7)
O2 Sr1 O2 3_666 3_566 113.33(8)
O6 Sr1 O2 . 3_566 68.99(7)
O3 Sr1 O2 . 3_566 121.10(7)
O1 Sr1 O2 . 3_566 70.25(6)
O5 Sr1 O2 3_565 3_566 59.14(7)
O4 Sr1 O2 1_655 3_566 133.25(8)
O8 Sr1 B1 1_655 3_566 95.70(8)
O8 Sr1 B1 3_566 3_566 22.13(8)
O2 Sr1 B1 3_666 3_566 97.57(8)
O6 Sr1 B1 . 3_566 91.55(9)
O3 Sr1 B1 . 3_566 142.08(8)
O1 Sr1 B1 . 3_566 71.89(7)
O5 Sr1 B1 3_565 3_566 68.21(8)
O4 Sr1 B1 1_655 3_566 140.52(9)
O2 Sr1 B1 3_566 3_566 24.75(7)
O8 Sr1 B1 1_655 1_655 19.81(8)
O8 Sr1 B1 3_566 1_655 92.65(8)
O2 Sr1 B1 3_666 1_655 63.62(8)
O6 Sr1 B1 . 1_655 134.89(8)
O3 Sr1 B1 . 1_655 104.65(8)
O1 Sr1 B1 . 1_655 88.88(8)
O5 Sr1 B1 3_565 1_655 136.59(8)
O4 Sr1 B1 1_655 1_655 66.08(9)
O2 Sr1 B1 3_566 1_655 134.09(7)
B1 Sr1 B1 3_566 1_655 110.62(7)
O8 Sr1 B2 1_655 1_655 103.51(8)
O8 Sr1 B2 3_566 1_655 144.16(8)
O2 Sr1 B2 3_666 1_655 69.05(8)
O6 Sr1 B2 . 1_655 92.18(8)
O3 Sr1 B2 . 1_655 21.41(8)
O1 Sr1 B2 . 1_655 132.10(8)
O5 Sr1 B2 3_565 1_655 85.32(8)
O4 Sr1 B2 1_655 1_655 65.38(9)
O2 Sr1 B2 3_566 1_655 139.29(7)
B1 Sr1 B2 3_566 1_655 153.09(8)
B1 Sr1 B2 1_655 1_655 84.95(9)
O8 Sr2 O8 1_655 4_665 117.09(10)
O8 Sr2 O1 1_655 4_565 126.33(7)
O8 Sr2 O1 4_665 4_565 72.87(8)
O8 Sr2 O1 1_655 . 72.87(8)
O8 Sr2 O1 4_665 . 126.33(7)
O1 Sr2 O1 4_565 . 62.64(10)
O8 Sr2 O7 1_655 1_556 121.43(5)
O8 Sr2 O7 4_665 1_556 121.43(5)
O1 Sr2 O7 4_565 1_556 75.00(9)
O1 Sr2 O7 . 1_556 75.00(9)
O8 Sr2 O4 1_655 1_655 68.00(6)
O8 Sr2 O4 4_665 1_655 68.00(6)
O1 Sr2 O4 4_565 1_655 69.16(8)
O1 Sr2 O4 . 1_655 69.16(8)
O7 Sr2 O4 1_556 1_655 137.76(11)
O8 Sr2 O7 1_655 1_656 74.06(6)
O8 Sr2 O7 4_665 1_656 74.06(6)
O1 Sr2 O7 4_565 1_656 146.60(6)
O1 Sr2 O7 . 1_656 146.60(6)
O7 Sr2 O7 1_556 1_656 119.86(13)
O4 Sr2 O7 1_655 1_656 102.38(10)
O8 Sr2 O2 1_655 4_565 172.58(7)
O8 Sr2 O2 4_665 4_565 67.53(7)
O1 Sr2 O2 4_565 4_565 48.07(7)
O1 Sr2 O2 . 4_565 99.73(7)
O7 Sr2 O2 1_556 4_565 54.53(4)
O4 Sr2 O2 1_655 4_565 110.34(6)
O7 Sr2 O2 1_656 4_565 113.26(6)
O8 Sr2 O2 1_655 . 67.53(7)
O8 Sr2 O2 4_665 . 172.58(7)
O1 Sr2 O2 4_565 . 99.73(7)
O1 Sr2 O2 . . 48.07(7)
O7 Sr2 O2 1_556 . 54.53(4)
O4 Sr2 O2 1_655 . 110.34(6)
O7 Sr2 O2 1_656 . 113.26(6)
O2 Sr2 O2 4_565 . 107.26(9)
O8 Sr2 B1 1_655 4_565 147.34(8)
O8 Sr2 B1 4_665 4_565 76.33(8)
O1 Sr2 B1 4_565 4_565 24.81(8)
O1 Sr2 B1 . 4_565 75.48(8)
O7 Sr2 B1 1_556 4_565 55.73(8)
O4 Sr2 B1 1_655 4_565 93.38(8)
O7 Sr2 B1 1_656 4_565 137.92(7)
O2 Sr2 B1 4_565 4_565 25.76(7)
O2 Sr2 B1 . 4_565 96.72(8)
O8 Sr2 B1 1_655 . 76.33(8)
O8 Sr2 B1 4_665 . 147.34(8)
O1 Sr2 B1 4_565 . 75.48(8)
O1 Sr2 B1 . . 24.81(8)
O7 Sr2 B1 1_556 . 55.73(8)
O4 Sr2 B1 1_655 . 93.38(8)
O7 Sr2 B1 1_656 . 137.92(7)
O2 Sr2 B1 4_565 . 96.72(8)
O2 Sr2 B1 . . 25.76(7)
B1 Sr2 B1 4_565 . 78.39(12)
O8 Sr2 B1 1_655 1_655 23.09(8)
O8 Sr2 B1 4_665 1_655 98.01(8)
O1 Sr2 B1 4_565 1_655 136.49(8)
O1 Sr2 B1 . 1_655 94.58(8)
O7 Sr2 B1 1_556 1_655 137.72(7)
O4 Sr2 B1 1_655 1_655 68.07(8)
O7 Sr2 B1 1_656 1_655 53.61(8)
O2 Sr2 B1 4_565 1_655 163.92(8)
O2 Sr2 B1 . 1_655 87.77(7)
B1 Sr2 B1 4_565 1_655 161.26(12)
B1 Sr2 B1 . 1_655 99.35(9)
O4 Ga1 O6 . 4_565 104.43(11)
O4 Ga1 O6 . . 104.43(11)
O6 Ga1 O6 4_565 . 88.1(2)
O4 Ga1 O1 . . 106.75(11)
O6 Ga1 O1 4_565 . 148.81(11)
O6 Ga1 O1 . . 84.93(10)
O4 Ga1 O1 . 4_565 106.75(11)
O6 Ga1 O1 4_565 4_565 84.93(10)
O6 Ga1 O1 . 4_565 148.81(11)
O1 Ga1 O1 . 4_565 85.49(14)
O4 Ga1 Sr2 . . 128.57(11)
O6 Ga1 Sr2 4_565 . 111.82(7)
O6 Ga1 Sr2 . . 111.82(7)
O1 Ga1 Sr2 . . 44.94(7)
O1 Ga1 Sr2 4_565 . 44.94(7)
O4 Ga1 Sr1 . . 130.305(9)
O6 Ga1 Sr1 4_565 . 110.33(8)
O6 Ga1 Sr1 . . 44.59(7)
O1 Ga1 Sr1 . . 46.96(7)
O1 Ga1 Sr1 4_565 . 110.60(7)
Sr2 Ga1 Sr1 . . 67.737(10)
O4 Ga1 Sr1 . 4_565 130.305(9)
O6 Ga1 Sr1 4_565 4_565 44.59(7)
O6 Ga1 Sr1 . 4_565 110.33(8)
O1 Ga1 Sr1 . 4_565 110.60(7)
O1 Ga1 Sr1 4_565 4_565 46.96(7)
Sr2 Ga1 Sr1 . 4_565 67.737(10)
Sr1 Ga1 Sr1 . 4_565 99.28(2)
O4 Ga1 Sr1 . 4_465 46.245(9)
O6 Ga1 Sr1 4_565 4_465 69.44(8)
O6 Ga1 Sr1 . 4_465 130.71(8)
O1 Ga1 Sr1 . 4_465 135.32(7)
O1 Ga1 Sr1 4_565 4_465 74.43(7)
Sr2 Ga1 Sr1 . 4_465 117.169(11)
Sr1 Ga1 Sr1 . 4_465 174.97(2)
Sr1 Ga1 Sr1 4_565 4_465 84.061(7)
O4 Ga1 Sr1 . 1_455 46.245(9)
O6 Ga1 Sr1 4_565 1_455 130.71(8)
O6 Ga1 Sr1 . 1_455 69.44(8)
O1 Ga1 Sr1 . 1_455 74.43(7)
O1 Ga1 Sr1 4_565 1_455 135.32(7)
Sr2 Ga1 Sr1 . 1_455 117.169(11)
Sr1 Ga1 Sr1 . 1_455 84.061(7)
Sr1 Ga1 Sr1 4_565 1_455 174.97(2)
Sr1 Ga1 Sr1 4_465 1_455 92.369(14)
O4 Ga1 Sr2 . 1_455 45.39(11)
O6 Ga1 Sr2 4_565 1_455 130.92(8)
O6 Ga1 Sr2 . 1_455 130.92(8)
O1 Ga1 Sr2 . 1_455 73.83(7)
O1 Ga1 Sr2 4_565 1_455 73.83(7)
Sr2 Ga1 Sr2 . 1_455 83.182(14)
Sr1 Ga1 Sr2 . 1_455 118.460(10)
Sr1 Ga1 Sr2 4_565 1_455 118.460(10)
Sr1 Ga1 Sr2 4_465 1_455 62.449(9)
Sr1 Ga1 Sr2 1_455 1_455 62.449(9)
O7 Ga2 O3 . . 113.31(15)
O7 Ga2 O5 . . 107.7(2)
O3 Ga2 O5 . . 115.35(11)
O7 Ga2 O2 . 1_554 96.10(13)
O3 Ga2 O2 . 1_554 114.34(11)
O5 Ga2 O2 . 1_554 108.22(11)
O7 Ga2 Sr2 . 1_554 47.87(13)
O3 Ga2 Sr2 . 1_554 97.28(8)
O5 Ga2 Sr2 . 1_554 146.42(9)
O2 Ga2 Sr2 1_554 1_554 61.29(8)
O7 Ga2 Sr1 . 3_565 118.15(13)
O3 Ga2 Sr1 . 3_565 128.42(8)
O5 Ga2 Sr1 . 3_565 44.77(7)
O2 Ga2 Sr1 1_554 3_565 64.05(8)
Sr2 Ga2 Sr1 1_554 3_565 119.316(12)
O7 Ga2 Sr2 . 1_454 51.02(14)
O3 Ga2 Sr2 . 1_454 155.48(8)
O5 Ga2 Sr2 . 1_454 62.82(9)
O2 Ga2 Sr2 1_554 1_454 87.97(8)
Sr2 Ga2 Sr2 1_554 1_454 84.280(11)
Sr1 Ga2 Sr2 3_565 1_454 69.337(9)
O7 Ga2 Sr1 . . 129.04(11)
O3 Ga2 Sr1 . . 36.33(8)
O5 Ga2 Sr1 . . 79.01(8)
O2 Ga2 Sr1 1_554 . 130.69(7)
Sr2 Ga2 Sr1 1_554 . 133.150(13)
Sr1 Ga2 Sr1 3_565 . 102.066(10)
Sr2 Ga2 Sr1 1_454 . 133.569(13)
O7 Ga2 Sr1 . 3_665 115.05(13)
O3 Ga2 Sr1 . 3_665 80.37(8)
O5 Ga2 Sr1 . 3_665 122.92(8)
O2 Ga2 Sr1 1_554 3_665 34.24(8)
Sr2 Ga2 Sr1 1_554 3_665 68.059(9)
Sr1 Ga2 Sr1 3_565 3_665 81.375(9)
Sr2 Ga2 Sr1 1_454 3_665 122.171(12)
Sr1 Ga2 Sr1 . 3_665 100.011(10)
O8 B1 O1 . . 123.3(3)
O8 B1 O2 . . 119.0(3)
O1 B1 O2 . . 117.6(3)
O8 B1 Sr2 . . 146.2(2)
O1 B1 Sr2 . . 50.69(15)
O2 B1 Sr2 . . 76.1(2)
O8 B1 Sr2 . 1_455 47.13(15)
O1 B1 Sr2 . 1_455 103.2(2)
O2 B1 Sr2 . 1_455 116.9(2)
Sr2 B1 Sr2 . 1_455 99.35(9)
O8 B1 Sr1 . 3_566 45.15(15)
O1 B1 Sr1 . 3_566 160.3(2)
O2 B1 Sr1 . 3_566 76.9(2)
Sr2 B1 Sr1 . 3_566 148.82(11)
Sr2 B1 Sr1 1_455 3_566 79.34(8)
O8 B1 Sr1 . 1_455 39.15(14)
O1 B1 Sr1 . 1_455 92.5(2)
O2 B1 Sr1 . 1_455 142.6(2)
Sr2 B1 Sr1 . 1_455 140.44(11)
Sr2 B1 Sr1 1_455 1_455 72.62(7)
Sr1 B1 Sr1 3_566 1_455 69.38(7)
O6 B2 O3 . 1_455 120.7(3)
O6 B2 O5 . . 120.4(3)
O3 B2 O5 1_455 . 118.9(3)
O6 B2 Sr1 . 1_455 84.4(2)
O3 B2 Sr1 1_455 1_455 43.67(15)
O5 B2 Sr1 . 1_455 144.8(2)
B1 O1 Ga1 . . 128.4(2)
B1 O1 Sr2 . . 104.5(2)
Ga1 O1 Sr2 . . 102.30(9)
B1 O1 Sr1 . . 117.6(2)
Ga1 O1 Sr1 . . 100.43(9)
Sr2 O1 Sr1 . . 98.94(8)
B1 O2 Ga2 . 1_556 109.5(2)
B1 O2 Sr1 . 3_666 127.8(2)
Ga2 O2 Sr1 1_556 3_666 121.67(11)
B1 O2 Sr2 . . 78.1(2)
Ga2 O2 Sr2 1_556 . 87.74(9)
Sr1 O2 Sr2 3_666 . 93.50(8)
B1 O2 Sr1 . 3_566 78.3(2)
Ga2 O2 Sr1 1_556 3_566 85.53(9)
Sr1 O2 Sr1 3_666 3_566 113.33(8)
Sr2 O2 Sr1 . 3_566 151.75(8)
B2 O3 Ga2 1_655 . 124.9(2)
B2 O3 Sr1 1_655 . 114.9(2)
Ga2 O3 Sr1 . . 119.36(11)
H O4 Ga1 . . 94(6)
H O4 Sr1 . 4_465 71(7)
Ga1 O4 Sr1 . 4_465 104.80(7)
H O4 Sr1 . 1_455 102(7)
Ga1 O4 Sr1 . 1_455 104.80(7)
Sr1 O4 Sr1 4_465 1_455 149.97(14)
H O4 Sr2 . 1_455 154(6)
Ga1 O4 Sr2 . 1_455 106.71(15)
Sr1 O4 Sr2 4_465 1_455 88.18(8)
Sr1 O4 Sr2 1_455 1_455 88.18(8)
B2 O5 Ga2 . . 121.3(2)
B2 O5 Sr1 . 3_565 129.4(2)
Ga2 O5 Sr1 . 3_565 106.26(10)
B2 O5 Sr2 . 1_454 109.0(2)
Ga2 O5 Sr2 . 1_454 87.40(9)
Sr1 O5 Sr2 3_565 1_454 88.22(7)
B2 O6 Ga1 . . 128.9(2)
B2 O6 Sr1 . . 125.1(2)
Ga1 O6 Sr1 . . 103.35(10)
Ga2 O7 Ga2 . 4_565 133.3(2)
Ga2 O7 Sr2 . 1_554 102.70(15)
Ga2 O7 Sr2 4_565 1_554 102.70(15)
Ga2 O7 Sr2 . 1_454 100.17(15)
Ga2 O7 Sr2 4_565 1_454 100.17(15)
Sr2 O7 Sr2 1_554 1_454 119.86(13)
B1 O8 Sr1 . 1_455 121.0(2)
B1 O8 Sr2 . 1_455 109.8(2)
Sr1 O8 Sr2 1_455 1_455 102.95(8)
B1 O8 Sr1 . 3_566 112.7(2)
Sr1 O8 Sr1 1_455 3_566 98.32(8)
Sr2 O8 Sr1 1_455 3_566 111.22(9)

loop_
_geom_bond_atom_site_label_1
_geom_bond_atom_site_label_2
_geom_bond_site_symmetry_2
_geom_bond_distance
_geom_bond_publ_flag
Sr1 O8 1_655 2.522(2) yes
Sr1 O8 3_566 2.547(2) ?
Sr1 O2 3_666 2.559(2) yes
Sr1 O6 . 2.572(3) yes
Sr1 O3 . 2.625(2) yes
Sr1 O1 . 2.649(2) yes
Sr1 O5 3_565 2.681(2) yes
Sr1 O4 1_655 2.8118(10) yes
Sr1 O2 3_566 3.296(3) ?
Sr1 B1 3_566 3.314(3) ?
Sr1 B1 1_655 3.422(3) ?
Sr1 B2 1_655 3.448(4) ?
Sr2 O8 1_655 2.529(2) yes
Sr2 O8 4_665 2.529(2) ?
Sr2 O1 4_565 2.550(2) ?
Sr2 O1 . 2.550(2) yes
Sr2 O7 1_556 2.741(4) yes
Sr2 O4 1_655 2.868(4) yes
Sr2 O7 1_656 2.930(5) yes
Sr2 O2 4_565 3.165(3) ?
Sr2 O2 . 3.165(3) ?
Sr2 B1 4_565 3.191(3) ?
Sr2 B1 . 3.191(3) ?
Sr2 B1 1_655 3.248(3) ?
Ga1 O4 . 1.885(4) yes
Ga1 O6 4_565 1.944(2) ?
Ga1 O6 . 1.944(2) yes
Ga1 O1 . 1.953(2) yes
Ga1 O1 4_565 1.953(2) ?
Ga1 Sr1 4_565 3.5642(4) ?
Ga1 Sr1 4_465 3.7637(5) ?
Ga1 Sr1 1_455 3.7637(5) ?
Ga1 Sr2 1_455 3.8580(7) ?
Ga2 O7 . 1.816(2) yes
Ga2 O3 . 1.824(2) yes
Ga2 O5 . 1.844(3) yes
Ga2 O2 1_554 1.856(2) yes
Ga2 Sr2 1_554 3.6052(5) ?
Ga2 Sr1 3_565 3.6546(5) ?
Ga2 Sr2 1_454 3.7096(6) ?
Ga2 Sr1 3_665 3.8703(5) ?
B1 O8 . 1.354(4) yes
B1 O1 . 1.383(4) yes
B1 O2 . 1.417(4) yes
B1 Sr2 1_455 3.248(3) ?
B1 Sr1 3_566 3.314(3) ?
B1 Sr1 1_455 3.422(3) ?
B2 O6 . 1.353(4) yes
B2 O3 1_455 1.388(4) yes
B2 O5 . 1.391(4) yes
B2 Sr1 1_455 3.448(4) ?
O2 Ga2 1_556 1.856(2) ?
O2 Sr1 3_666 2.559(2) ?
O2 Sr1 3_566 3.296(3) ?
O3 B2 1_655 1.388(4) ?
O4 Sr1 4_465 2.8118(10) ?
O4 Sr1 1_455 2.8118(10) ?
O4 Sr2 1_455 2.868(4) ?
O5 Sr1 3_565 2.681(2) ?
O5 Sr2 1_454 3.303(3) ?
O7 Ga2 4_565 1.816(2) ?
O7 Sr2 1_554 2.741(4) ?
O7 Sr2 1_454 2.930(5) ?
O8 Sr1 1_455 2.522(2) ?
O8 Sr2 1_455 2.529(2) ?
O8 Sr1 3_566 2.547(2) ?
